data_7225021
loop_
_publ_author_name
'Adach, Anna'
'Daszkiewicz, Marek'
'Tyszka-Czochara, Ma\/lgorzata'

_publ_section_title
;
 A family of complexes with N scorpionate- type and other N-donor ligands
 obtained in situ from pyrazole derivative and zerovalent cobalt.
 Physicochemical and cytotoxicity studies.
;
_journal_name_full 'RSC Adv.'
_journal_paper_doi 10.1039/C6RA06439F
_journal_year 2016
_chemical_formula_moiety 'C18 H27 Br Co N7, C11 H20 Br5 N6 Zn2'
_chemical_formula_sum 'C29 H47 Br6 Co N13 Zn2'
_chemical_formula_weight 1246.93
_chemical_name_systematic
; 
 ? 
;
_space_group_IT_number 14
_symmetry_cell_setting monoclinic
_symmetry_space_group_name_Hall '-P 2ybc'
_symmetry_space_group_name_H-M 'P 1 21/c 1'
_atom_sites_solution_hydrogens geom
_atom_sites_solution_primary direct
_atom_sites_solution_secondary difmap
_audit_creation_method SHELXL-97
_audit_update_record
;
2015-10-30 deposited with the CCDC.
2016-04-26 downloaded from the CCDC.
;
_cell_angle_alpha 90.00
_cell_angle_beta 93.994(4)
_cell_angle_gamma 90.00
_cell_formula_units_Z 4
_cell_length_a 8.7475(3)
_cell_length_b 26.5384(11)
_cell_length_c 18.0526(8)
_cell_measurement_reflns_used 4086
_cell_measurement_temperature 295(2)
_cell_measurement_theta_max 25.03
_cell_measurement_theta_min 2.46
_cell_volume 4180.6(3)
_computing_cell_refinement 'CrysAlis 1.171.33.42'
_computing_data_collection 'CrysAlis 1.171.32.6'
_computing_data_reduction 'CrysAlis 1.171.33.42'
_computing_structure_refinement 'SHELXL-97 (Sheldrick, 1997)'
_computing_structure_solution 'SHELXS-97 (Sheldrick, 1997)'
_diffrn_ambient_temperature 295(2)
_diffrn_detector_area_resol_mean '1024x1024 with blocks 2x2, 33.133pixel/mm'
_diffrn_measured_fraction_theta_full 0.996
_diffrn_measured_fraction_theta_max 0.996
_diffrn_measurement_device_type 'KUMA KM-4 with area CCD detector'
_diffrn_measurement_method \w-scan
_diffrn_radiation_monochromator graphite
_diffrn_radiation_source 'fine-focus sealed tube'
_diffrn_radiation_type MoK\a
_diffrn_radiation_wavelength 0.71073
_diffrn_reflns_av_R_equivalents 0.0597
_diffrn_reflns_av_sigmaI/netI 0.0699
_diffrn_reflns_limit_h_max 10
_diffrn_reflns_limit_h_min -10
_diffrn_reflns_limit_k_max 31
_diffrn_reflns_limit_k_min -31
_diffrn_reflns_limit_l_max 21
_diffrn_reflns_limit_l_min -21
_diffrn_reflns_number 45902
_diffrn_reflns_theta_full 25.03
_diffrn_reflns_theta_max 25.03
_diffrn_reflns_theta_min 2.46
_diffrn_standards_number 0
_exptl_absorpt_coefficient_mu 7.305
_exptl_absorpt_correction_T_max 0.522
_exptl_absorpt_correction_T_min 0.225
_exptl_absorpt_correction_type numerical
_exptl_absorpt_process_details 'CrysAlis 1.171.33.42'
_exptl_crystal_colour violet
_exptl_crystal_density_diffrn 1.981
_exptl_crystal_density_method 'not measured'
_exptl_crystal_description prism
_exptl_crystal_F_000 2436
_exptl_crystal_recrystallization_method 'Re-crystallisation from solvent: methanol/isopropanol (1:1)'
_exptl_crystal_size_max 0.52
_exptl_crystal_size_mid 0.13
_exptl_crystal_size_min 0.12
_refine_diff_density_max 1.531
_refine_diff_density_min -2.094
_refine_diff_density_rms 0.192
_refine_ls_extinction_method none
_refine_ls_goodness_of_fit_ref 0.939
_refine_ls_hydrogen_treatment refxyz
_refine_ls_matrix_type full
_refine_ls_number_parameters 468
_refine_ls_number_reflns 7371
_refine_ls_number_restraints 0
_refine_ls_restrained_S_all 0.939
_refine_ls_R_factor_all 0.1105
_refine_ls_R_factor_gt 0.0664
_refine_ls_shift/su_max 0.001
_refine_ls_shift/su_mean <0.001
_refine_ls_structure_factor_coef Fsqd
_refine_ls_weighting_details 'calc w=1/[\s^2^(Fo^2^)+(0.1385P)^2^] where P=(Fo^2^+2Fc^2^)/3'
_refine_ls_weighting_scheme calc
_refine_ls_wR_factor_gt 0.1920
_refine_ls_wR_factor_ref 0.2102
_reflns_number_gt 4086
_reflns_number_total 7371
_reflns_threshold_expression >2sigma(I)
_cod_data_source_file c6ra06439f2.cif
_cod_data_source_block 20c
_cod_database_code 7225021

loop_
_symmetry_equiv_pos_as_xyz
'x, y, z'
'-x, y+1/2, -z+1/2'
'-x, -y, -z'
'x, -y-1/2, z-1/2'

loop_
_atom_site_label
_atom_site_type_symbol
_atom_site_fract_x
_atom_site_fract_y
_atom_site_fract_z
_atom_site_U_iso_or_equiv
_atom_site_adp_type
_atom_site_occupancy
_atom_site_symmetry_multiplicity
_atom_site_calc_flag
_atom_site_refinement_flags
Co1 Co 0.27996(12) 0.12576(4) 0.47677(6) 0.0307(3) Uani 1 1 d .
Br1 Br 0.02211(19) 0.10363(8) 0.46413(12) 0.1249(7) Uani 1 1 d .
N1 N 0.5437(7) 0.1422(2) 0.4869(4) 0.0294(16) Uani 1 1 d .
N11 N 0.5328(8) 0.0650(2) 0.5494(4) 0.0315(16) Uani 1 1 d .
N12 N 0.3764(8) 0.0701(3) 0.5463(4) 0.0333(17) Uani 1 1 d .
C13 C 0.3313(10) 0.0359(3) 0.5970(5) 0.036(2) Uani 1 1 d .
C14 C 0.4546(11) 0.0108(3) 0.6282(5) 0.039(2) Uani 1 1 d .
H14 H 0.4526 -0.0143 0.6642 0.047 Uiso 1 1 calc R
C15 C 0.5819(11) 0.0288(3) 0.5975(5) 0.038(2) Uani 1 1 d .
C16 C 0.1610(12) 0.0318(4) 0.6114(6) 0.059(3) Uani 1 1 d .
H16A H 0.1191 0.0016 0.5887 0.089 Uiso 1 1 calc R
H16B H 0.1071 0.0605 0.5906 0.089 Uiso 1 1 calc R
H16C H 0.1503 0.0306 0.6639 0.089 Uiso 1 1 calc R
C17 C 0.7470(11) 0.0137(3) 0.6078(6) 0.049(3) Uani 1 1 d .
H17A H 0.7814 0.0024 0.5612 0.073 Uiso 1 1 calc R
H17B H 0.7581 -0.0131 0.6435 0.073 Uiso 1 1 calc R
H17C H 0.8073 0.0421 0.6253 0.073 Uiso 1 1 calc R
C18 C 0.6226(9) 0.0942(3) 0.5007(5) 0.034(2) Uani 1 1 d .
H18A H 0.6320 0.0764 0.4544 0.041 Uiso 1 1 calc R
H18B H 0.7245 0.1000 0.5239 0.041 Uiso 1 1 calc R
N21 N 0.4895(8) 0.1373(3) 0.3577(4) 0.0330(17) Uani 1 1 d .
N22 N 0.3397(9) 0.1293(3) 0.3673(4) 0.0388(18) Uani 1 1 d .
C23 C 0.2760(12) 0.1138(3) 0.2990(5) 0.045(2) Uani 1 1 d .
C24 C 0.3955(13) 0.1110(4) 0.2508(5) 0.048(3) Uani 1 1 d .
H24 H 0.3864 0.1009 0.2014 0.058 Uiso 1 1 calc R
C25 C 0.5253(12) 0.1258(3) 0.2891(5) 0.044(2) Uani 1 1 d .
C26 C 0.1100(11) 0.1009(4) 0.2861(6) 0.055(3) Uani 1 1 d .
H26A H 0.0593 0.1067 0.3308 0.083 Uiso 1 1 calc R
H26B H 0.0996 0.0661 0.2723 0.083 Uiso 1 1 calc R
H26C H 0.0644 0.1216 0.2470 0.083 Uiso 1 1 calc R
C27 C 0.6855(13) 0.1287(5) 0.2647(7) 0.071(3) Uani 1 1 d .
H27A H 0.7137 0.1634 0.2592 0.107 Uiso 1 1 calc R
H27B H 0.6904 0.1117 0.2180 0.107 Uiso 1 1 calc R
H27C H 0.7548 0.1130 0.3012 0.107 Uiso 1 1 calc R
C28 C 0.5800(10) 0.1643(3) 0.4138(5) 0.036(2) Uani 1 1 d .
H28A H 0.5547 0.1998 0.4121 0.044 Uiso 1 1 calc R
H28B H 0.6883 0.1605 0.4065 0.044 Uiso 1 1 calc R
N31 N 0.4402(8) 0.2130(2) 0.5448(4) 0.0329(17) Uani 1 1 d .
N32 N 0.2961(8) 0.1946(2) 0.5290(4) 0.0327(17) Uani 1 1 d .
C33 C 0.2010(11) 0.2319(4) 0.5408(5) 0.043(2) Uani 1 1 d .
C34 C 0.2878(12) 0.2740(3) 0.5631(5) 0.046(2) Uani 1 1 d .
H34 H 0.2483 0.3054 0.5744 0.055 Uiso 1 1 calc R
C35 C 0.4392(12) 0.2620(3) 0.5656(5) 0.041(2) Uani 1 1 d .
C36 C 0.0298(11) 0.2251(4) 0.5303(6) 0.059(3) Uani 1 1 d .
H36A H 0.0037 0.2100 0.4828 0.088 Uiso 1 1 calc R
H36B H -0.0195 0.2574 0.5328 0.088 Uiso 1 1 calc R
H36C H -0.0040 0.2037 0.5688 0.088 Uiso 1 1 calc R
C37 C 0.5789(13) 0.2900(4) 0.5822(6) 0.056(3) Uani 1 1 d .
H37A H 0.6313 0.2767 0.6265 0.084 Uiso 1 1 calc R
H37B H 0.5548 0.3248 0.5898 0.084 Uiso 1 1 calc R
H37C H 0.6435 0.2870 0.5416 0.084 Uiso 1 1 calc R
C38 C 0.5669(10) 0.1777(3) 0.5481(5) 0.039(2) Uani 1 1 d .
H38A H 0.5720 0.1598 0.5951 0.047 Uiso 1 1 calc R
H38B H 0.6626 0.1957 0.5443 0.047 Uiso 1 1 calc R
Zn1 Zn 0.42740(12) 0.43840(4) 0.40352(6) 0.0402(3) Uani 1 1 d .
Br2 Br 0.34151(14) 0.42033(5) 0.52159(7) 0.0700(4) Uani 1 1 d .
Br3 Br 0.30916(16) 0.50015(5) 0.32838(7) 0.0779(4) Uani 1 1 d .
N41 N 0.6566(9) 0.4397(3) 0.4268(5) 0.045(2) Uani 1 1 d .
N42 N 0.7072(10) 0.4226(3) 0.4945(5) 0.060(2) Uani 1 1 d .
H42 H 0.6491 0.4114 0.5274 0.072 Uiso 1 1 calc R
C43 C 0.8601(13) 0.4253(5) 0.5037(8) 0.070(3) Uani 1 1 d .
C44 C 0.9109(13) 0.4455(4) 0.4412(7) 0.060(3) Uani 1 1 d .
H44 H 1.0119 0.4522 0.4314 0.072 Uiso 1 1 calc R
C45 C 0.7784(13) 0.4542(4) 0.3940(6) 0.055(3) Uani 1 1 d .
C46 C 0.9430(14) 0.4062(6) 0.5744(7) 0.083(4) Uani 1 1 d .
H46A H 1.0415 0.4221 0.5812 0.125 Uiso 1 1 calc R
H46B H 0.9563 0.3703 0.5711 0.125 Uiso 1 1 calc R
H46C H 0.8840 0.4139 0.6158 0.125 Uiso 1 1 calc R
C47 C 0.7645(15) 0.4771(5) 0.3201(6) 0.071(3) Uani 1 1 d .
H47A H 0.7261 0.4526 0.2844 0.107 Uiso 1 1 calc R
H47B H 0.8633 0.4886 0.3073 0.107 Uiso 1 1 calc R
H47C H 0.6951 0.5051 0.3202 0.107 Uiso 1 1 calc R
Zn2 Zn -0.05434(11) 0.30110(4) 0.27068(6) 0.0451(3) Uani 1 1 d .
Br4 Br -0.14446(13) 0.36587(4) 0.19124(7) 0.0646(4) Uani 1 1 d .
Br5 Br -0.05521(19) 0.22275(5) 0.21212(10) 0.1079(6) Uani 1 1 d .
Br6 Br -0.14096(16) 0.30314(9) 0.38997(9) 0.1210(8) Uani 1 1 d .
N52 N 0.1827(7) 0.3149(3) 0.2908(4) 0.0318(16) Uani 1 1 d .
N51 N 0.3840(7) 0.3710(3) 0.3422(4) 0.0297(16) Uani 1 1 d .
N53 N 0.4224(8) 0.3241(3) 0.2282(4) 0.0377(18) Uani 1 1 d .
N54 N 0.4200(8) 0.2789(3) 0.3454(4) 0.0382(18) Uani 1 1 d .
C51 C 0.4522(10) 0.3273(3) 0.3848(5) 0.037(2) Uani 1 1 d .
H51A H 0.5622 0.3320 0.3924 0.044 Uiso 1 1 calc R
H51B H 0.4107 0.3260 0.4332 0.044 Uiso 1 1 calc R
C52 C 0.4503(10) 0.3711(3) 0.2698(5) 0.037(2) Uani 1 1 d .
H52A H 0.5600 0.3766 0.2773 0.044 Uiso 1 1 calc R
H52B H 0.4073 0.3990 0.2406 0.044 Uiso 1 1 calc R
C53 C 0.2166(9) 0.3622(3) 0.3308(5) 0.033(2) Uani 1 1 d .
H53A H 0.1726 0.3610 0.3786 0.039 Uiso 1 1 calc R
H53B H 0.1696 0.3900 0.3028 0.039 Uiso 1 1 calc R
C54 C 0.4839(10) 0.2819(4) 0.2723(5) 0.045(2) Uani 1 1 d .
H54A H 0.5944 0.2853 0.2792 0.054 Uiso 1 1 calc R
H54B H 0.4617 0.2508 0.2454 0.054 Uiso 1 1 calc R
C55 C 0.2562(9) 0.2730(3) 0.3339(5) 0.034(2) Uani 1 1 d .
H55A H 0.2126 0.2711 0.3818 0.041 Uiso 1 1 calc R
H55B H 0.2340 0.2416 0.3079 0.041 Uiso 1 1 calc R
C56 C 0.2557(9) 0.3171(3) 0.2154(5) 0.037(2) Uani 1 1 d .
H56A H 0.2345 0.2860 0.1882 0.044 Uiso 1 1 calc R
H56B H 0.2119 0.3448 0.1860 0.044 Uiso 1 1 calc R

loop_
_atom_site_aniso_label
_atom_site_aniso_U_11
_atom_site_aniso_U_22
_atom_site_aniso_U_33
_atom_site_aniso_U_23
_atom_site_aniso_U_13
_atom_site_aniso_U_12
Co1 0.0210(6) 0.0354(6) 0.0354(7) -0.0007(5) 0.0000(5) -0.0002(5)
Br1 0.0748(11) 0.1503(16) 0.1492(17) -0.0066(14) 0.0056(11) -0.0131(11)
N1 0.023(4) 0.032(4) 0.034(4) 0.002(3) 0.000(3) 0.000(3)
N11 0.029(4) 0.030(4) 0.036(4) 0.001(3) 0.000(3) -0.002(3)
N12 0.026(4) 0.037(4) 0.038(4) 0.000(3) 0.008(3) -0.002(3)
C13 0.033(5) 0.040(5) 0.037(5) -0.007(4) 0.006(4) -0.013(4)
C14 0.059(6) 0.025(4) 0.031(5) 0.005(4) -0.004(5) 0.000(4)
C15 0.044(6) 0.027(5) 0.040(6) -0.002(4) -0.003(4) 0.000(4)
C16 0.057(7) 0.055(7) 0.067(8) 0.015(6) 0.018(6) -0.023(5)
C17 0.054(6) 0.031(5) 0.058(7) 0.002(5) -0.018(5) 0.011(4)
C18 0.024(4) 0.030(4) 0.049(6) 0.005(4) 0.003(4) 0.003(4)
N21 0.025(4) 0.046(4) 0.029(4) 0.000(3) 0.003(3) -0.001(3)
N22 0.043(5) 0.036(4) 0.036(4) -0.005(3) -0.007(4) 0.004(3)
C23 0.067(7) 0.031(5) 0.036(6) 0.003(4) -0.010(5) 0.001(5)
C24 0.069(7) 0.049(6) 0.028(5) 0.003(5) 0.011(5) 0.000(5)
C25 0.057(6) 0.040(5) 0.036(6) 0.006(4) 0.006(5) -0.006(5)
C26 0.053(6) 0.063(7) 0.045(6) -0.008(5) -0.029(5) 0.013(5)
C27 0.066(8) 0.080(8) 0.071(8) -0.002(7) 0.028(6) -0.010(6)
C28 0.036(5) 0.033(5) 0.041(6) 0.008(4) 0.006(4) -0.001(4)
N31 0.036(4) 0.033(4) 0.029(4) 0.001(3) -0.003(3) 0.004(3)
N32 0.025(4) 0.032(4) 0.041(5) 0.005(3) 0.004(3) 0.007(3)
C33 0.050(6) 0.043(5) 0.035(6) 0.005(4) 0.010(4) 0.001(5)
C34 0.063(7) 0.036(5) 0.038(6) 0.001(4) 0.003(5) 0.011(5)
C35 0.062(7) 0.037(5) 0.024(5) 0.000(4) 0.002(4) 0.002(5)
C36 0.043(6) 0.079(8) 0.055(7) 0.004(6) 0.008(5) 0.026(6)
C37 0.077(8) 0.043(6) 0.046(7) -0.005(5) 0.001(6) -0.016(5)
C38 0.030(5) 0.045(5) 0.040(6) 0.004(4) -0.015(4) 0.000(4)
Zn1 0.0369(6) 0.0444(6) 0.0388(7) -0.0043(5) -0.0001(5) 0.0021(5)
Br2 0.0673(8) 0.0851(9) 0.0586(8) -0.0076(6) 0.0127(6) 0.0014(6)
Br3 0.0974(10) 0.0666(8) 0.0682(9) 0.0035(6) -0.0056(7) 0.0210(7)
N41 0.031(4) 0.053(5) 0.050(5) 0.002(4) 0.001(4) -0.001(4)
N42 0.051(6) 0.062(6) 0.068(6) 0.009(5) 0.015(5) 0.001(5)
C43 0.044(7) 0.071(8) 0.092(10) -0.004(7) -0.010(7) 0.016(6)
C44 0.042(6) 0.082(8) 0.058(7) 0.007(6) 0.013(6) 0.004(6)
C45 0.058(7) 0.047(6) 0.064(8) -0.018(6) 0.020(6) -0.009(5)
C46 0.055(8) 0.130(12) 0.064(8) 0.015(8) -0.001(6) 0.018(8)
C47 0.080(9) 0.084(8) 0.051(7) 0.001(7) 0.014(6) -0.018(7)
Zn2 0.0221(5) 0.0628(7) 0.0495(7) 0.0176(6) -0.0044(5) -0.0045(5)
Br4 0.0525(7) 0.0694(8) 0.0697(8) 0.0151(6) -0.0105(6) 0.0065(6)
Br5 0.0996(12) 0.0693(9) 0.1500(16) 0.0151(9) -0.0254(11) -0.0279(8)
Br6 0.0515(8) 0.236(2) 0.0766(10) 0.0450(12) 0.0114(7) 0.0314(11)
N52 0.026(4) 0.039(4) 0.031(4) 0.005(3) 0.004(3) 0.004(3)
N51 0.017(3) 0.043(4) 0.029(4) 0.002(3) 0.002(3) -0.003(3)
N53 0.029(4) 0.049(5) 0.036(4) -0.008(4) 0.009(3) -0.005(3)
N54 0.033(4) 0.045(4) 0.037(5) 0.003(4) 0.001(3) 0.005(3)
C51 0.031(5) 0.043(5) 0.035(5) 0.001(4) 0.001(4) 0.001(4)
C52 0.028(5) 0.048(5) 0.033(5) 0.004(4) 0.002(4) -0.013(4)
C53 0.026(5) 0.040(5) 0.031(5) -0.001(4) -0.004(4) 0.004(4)
C54 0.024(5) 0.061(6) 0.051(6) -0.020(5) 0.005(4) 0.001(4)
C55 0.021(4) 0.044(5) 0.036(5) 0.007(4) -0.005(4) 0.001(4)
C56 0.030(5) 0.049(5) 0.032(5) -0.002(4) 0.005(4) -0.004(4)

loop_
_atom_type_symbol
_atom_type_description
_atom_type_scat_dispersion_real
_atom_type_scat_dispersion_imag
_atom_type_scat_source
C C 0.0033 0.0016 'International Tables Vol C Tables 4.2.6.8 and 6.1.1.4'
H H 0.0000 0.0000 'International Tables Vol C Tables 4.2.6.8 and 6.1.1.4'
N N 0.0061 0.0033 'International Tables Vol C Tables 4.2.6.8 and 6.1.1.4'
Co Co 0.3494 0.9721 'International Tables Vol C Tables 4.2.6.8 and 6.1.1.4'
Zn Zn 0.2839 1.4301 'International Tables Vol C Tables 4.2.6.8 and 6.1.1.4'
Br Br -0.2901 2.4595 'International Tables Vol C Tables 4.2.6.8 and 6.1.1.4'

loop_
_geom_angle_atom_site_label_1
_geom_angle_atom_site_label_2
_geom_angle_atom_site_label_3
_geom_angle
N32 Co1 N12 110.1(3)
N32 Co1 N22 112.4(3)
N12 Co1 N22 119.2(3)
N32 Co1 Br1 107.7(2)
N12 Co1 Br1 103.3(2)
N22 Co1 Br1 103.0(2)
N32 Co1 N1 76.3(2)
N12 Co1 N1 74.3(2)
N22 Co1 N1 75.8(3)
Br1 Co1 N1 175.90(17)
C38 N1 C18 113.3(7)
C38 N1 C28 112.8(6)
C18 N1 C28 111.4(6)
C38 N1 Co1 105.3(5)
C18 N1 Co1 107.6(5)
C28 N1 Co1 105.8(5)
C15 N11 N12 111.7(7)
C15 N11 C18 127.8(7)
N12 N11 C18 120.3(6)
C13 N12 N11 103.9(7)
C13 N12 Co1 138.8(6)
N11 N12 Co1 117.2(5)
C14 C13 N12 110.3(8)
C14 C13 C16 130.4(9)
N12 C13 C16 119.4(8)
C13 C14 C15 107.8(8)
C13 C14 H14 126.1
C15 C14 H14 126.1
N11 C15 C14 106.2(8)
N11 C15 C17 122.2(8)
C14 C15 C17 131.5(8)
C13 C16 H16A 109.5
C13 C16 H16B 109.5
H16A C16 H16B 109.5
C13 C16 H16C 109.5
H16A C16 H16C 109.5
H16B C16 H16C 109.5
C15 C17 H17A 109.5
C15 C17 H17B 109.5
H17A C17 H17B 109.5
C15 C17 H17C 109.5
H17A C17 H17C 109.5
H17B C17 H17C 109.5
N11 C18 N1 107.5(6)
N11 C18 H18A 110.2
N1 C18 H18A 110.2
N11 C18 H18B 110.2
N1 C18 H18B 110.2
H18A C18 H18B 108.5
C25 N21 N22 112.1(7)
C25 N21 C28 128.1(7)
N22 N21 C28 118.7(7)
N21 N22 C23 105.5(7)
N21 N22 Co1 116.1(5)
C23 N22 Co1 136.3(7)
N22 C23 C24 107.3(9)
N22 C23 C26 122.3(9)
C24 C23 C26 130.3(9)
C25 C24 C23 107.6(9)
C25 C24 H24 126.2
C23 C24 H24 126.2
N21 C25 C24 107.5(9)
N21 C25 C27 123.1(9)
C24 C25 C27 129.4(10)
C23 C26 H26A 109.5
C23 C26 H26B 109.5
H26A C26 H26B 109.5
C23 C26 H26C 109.5
H26A C26 H26C 109.5
H26B C26 H26C 109.5
C25 C27 H27A 109.5
C25 C27 H27B 109.5
H27A C27 H27B 109.5
C25 C27 H27C 109.5
H27A C27 H27C 109.5
H27B C27 H27C 109.5
N21 C28 N1 106.7(6)
N21 C28 H28A 110.4
N1 C28 H28A 110.4
N21 C28 H28B 110.4
N1 C28 H28B 110.4
H28A C28 H28B 108.6
C35 N31 N32 112.2(7)
C35 N31 C38 128.9(8)
N32 N31 C38 118.1(7)
C33 N32 N31 106.4(7)
C33 N32 Co1 135.7(6)
N31 N32 Co1 116.5(5)
N32 C33 C34 108.1(8)
N32 C33 C36 121.5(9)
C34 C33 C36 130.4(9)
C35 C34 C33 109.3(8)
C35 C34 H34 125.3
C33 C34 H34 125.3
N31 C35 C34 103.9(8)
N31 C35 C37 122.0(9)
C34 C35 C37 134.0(9)
C33 C36 H36A 109.5
C33 C36 H36B 109.5
H36A C36 H36B 109.5
C33 C36 H36C 109.5
H36A C36 H36C 109.5
H36B C36 H36C 109.5
C35 C37 H37A 109.5
C35 C37 H37B 109.5
H37A C37 H37B 109.5
C35 C37 H37C 109.5
H37A C37 H37C 109.5
H37B C37 H37C 109.5
N31 C38 N1 108.8(6)
N31 C38 H38A 109.9
N1 C38 H38A 109.9
N31 C38 H38B 109.9
N1 C38 H38B 109.9
H38A C38 H38B 108.3
N41 Zn1 N51 105.1(3)
N41 Zn1 Br3 120.3(2)
N51 Zn1 Br3 103.52(18)
N41 Zn1 Br2 100.9(2)
N51 Zn1 Br2 104.06(18)
Br3 Zn1 Br2 120.94(6)
C45 N41 N42 106.4(8)
C45 N41 Zn1 137.4(8)
N42 N41 Zn1 116.2(6)
C43 N42 N41 110.9(9)
C43 N42 H42 124.6
N41 N42 H42 124.6
N42 C43 C44 107.6(10)
N42 C43 C46 120.2(12)
C44 C43 C46 132.2(11)
C43 C44 C45 105.4(10)
C43 C44 H44 127.3
C45 C44 H44 127.3
N41 C45 C44 109.8(10)
N41 C45 C47 121.0(11)
C44 C45 C47 129.2(10)
C43 C46 H46A 109.5
C43 C46 H46B 109.5
H46A C46 H46B 109.5
C43 C46 H46C 109.5
H46A C46 H46C 109.5
H46B C46 H46C 109.5
C45 C47 H47A 109.5
C45 C47 H47B 109.5
H47A C47 H47B 109.5
C45 C47 H47C 109.5
H47A C47 H47C 109.5
H47B C47 H47C 109.5
N52 Zn2 Br5 101.79(19)
N52 Zn2 Br6 102.44(19)
Br5 Zn2 Br6 116.62(8)
N52 Zn2 Br4 105.26(19)
Br5 Zn2 Br4 112.75(7)
Br6 Zn2 Br4 115.56(7)
C53 N52 C55 108.5(6)
C53 N52 C56 108.6(6)
C55 N52 C56 107.5(6)
C53 N52 Zn2 113.3(5)
C55 N52 Zn2 110.3(5)
C56 N52 Zn2 108.4(5)
C52 N51 C53 109.0(6)
C52 N51 C51 107.0(6)
C53 N51 C51 107.8(6)
C52 N51 Zn1 113.2(5)
C53 N51 Zn1 110.1(5)
C51 N51 Zn1 109.6(5)
C54 N53 C52 109.4(7)
C54 N53 C56 108.3(7)
C52 N53 C56 108.3(7)
C55 N54 C54 108.2(7)
C55 N54 C51 108.4(7)
C54 N54 C51 108.2(7)
N54 C51 N51 111.6(6)
N54 C51 H51A 109.3
N51 C51 H51A 109.3
N54 C51 H51B 109.3
N51 C51 H51B 109.3
H51A C51 H51B 108.0
N51 C52 N53 113.1(6)
N51 C52 H52A 109.0
N53 C52 H52A 109.0
N51 C52 H52B 109.0
N53 C52 H52B 109.0
H52A C52 H52B 107.8
N52 C53 N51 111.5(6)
N52 C53 H53A 109.3
N51 C53 H53A 109.3
N52 C53 H53B 109.3
N51 C53 H53B 109.3
H53A C53 H53B 108.0
N53 C54 N54 112.5(7)
N53 C54 H54A 109.1
N54 C54 H54A 109.1
N53 C54 H54B 109.1
N54 C54 H54B 109.1
H54A C54 H54B 107.8
N54 C55 N52 112.7(7)
N54 C55 H55A 109.0
N52 C55 H55A 109.0
N54 C55 H55B 109.0
N52 C55 H55B 109.0
H55A C55 H55B 107.8
N53 C56 N52 109.4(6)
N53 C56 H56A 109.8
N52 C56 H56A 109.8
N53 C56 H56B 109.8
N52 C56 H56B 109.8
H56A C56 H56B 108.2

loop_
_geom_bond_atom_site_label_1
_geom_bond_atom_site_label_2
_geom_bond_distance
Co1 N32 2.057(7)
Co1 N12 2.079(7)
Co1 N22 2.080(7)
Co1 Br1 2.327(2)
Co1 N1 2.342(6)
N1 C38 1.456(11)
N1 C18 1.461(10)
N1 C28 1.498(10)
N11 C15 1.345(10)
N11 N12 1.372(9)
N11 C18 1.445(10)
N12 C13 1.366(10)
C13 C14 1.357(12)
C13 C16 1.533(13)
C14 C15 1.365(13)
C14 H14 0.9300
C15 C17 1.498(12)
C16 H16A 0.9600
C16 H16B 0.9600
C16 H16C 0.9600
C17 H17A 0.9600
C17 H17B 0.9600
C17 H17C 0.9600
C18 H18A 0.9700
C18 H18B 0.9700
N21 C25 1.333(11)
N21 N22 1.351(10)
N21 C28 1.433(11)
N22 C23 1.380(11)
C23 C24 1.408(14)
C23 C26 1.494(14)
C24 C25 1.346(13)
C24 H24 0.9300
C25 C27 1.500(14)
C26 H26A 0.9600
C26 H26B 0.9600
C26 H26C 0.9600
C27 H27A 0.9600
C27 H27B 0.9600
C27 H27C 0.9600
C28 H28A 0.9700
C28 H28B 0.9700
N31 C35 1.354(11)
N31 N32 1.362(9)
N31 C38 1.449(11)
N32 C33 1.319(11)
C33 C34 1.395(13)
C33 C36 1.508(13)
C34 C35 1.360(13)
C34 H34 0.9300
C35 C37 1.443(13)
C36 H36A 0.9600
C36 H36B 0.9600
C36 H36C 0.9600
C37 H37A 0.9600
C37 H37B 0.9600
C37 H37C 0.9600
C38 H38A 0.9700
C38 H38B 0.9700
Zn1 N41 2.020(8)
Zn1 N51 2.124(7)
Zn1 Br3 2.3238(16)
Zn1 Br2 2.3580(16)
N41 C45 1.313(12)
N41 N42 1.350(11)
N42 C43 1.338(13)
N42 H42 0.8600
C43 C44 1.352(16)
C43 C46 1.511(16)
C44 C45 1.409(15)
C44 H44 0.9300
C45 C47 1.463(15)
C46 H46A 0.9600
C46 H46B 0.9600
C46 H46C 0.9600
C47 H47A 0.9600
C47 H47B 0.9600
C47 H47C 0.9600
Zn2 N52 2.112(7)
Zn2 Br5 2.332(2)
Zn2 Br6 2.3328(19)
Zn2 Br4 2.3398(15)
N52 C53 1.469(10)
N52 C55 1.477(10)
N52 C56 1.544(10)
N51 C52 1.466(10)
N51 C53 1.483(10)
N51 C51 1.492(10)
N53 C54 1.453(12)
N53 C52 1.469(11)
N53 C56 1.473(10)
N54 C55 1.442(10)
N54 C54 1.471(11)
N54 C51 1.486(11)
C51 H51A 0.9700
C51 H51B 0.9700
C52 H52A 0.9700
C52 H52B 0.9700
C53 H53A 0.9700
C53 H53B 0.9700
C54 H54A 0.9700
C54 H54B 0.9700
C55 H55A 0.9700
C55 H55B 0.9700
C56 H56A 0.9700
C56 H56B 0.9700

loop_
_geom_hbond_atom_site_label_D
_geom_hbond_atom_site_label_H
_geom_hbond_atom_site_label_A
_geom_hbond_distance_DH
_geom_hbond_distance_HA
_geom_hbond_distance_DA
_geom_hbond_angle_DHA
_geom_hbond_site_symmetry_A
C18 H18B Br1 0.97 2.89 3.610(8) 132.1 1_655
C27 H27A Br5 0.96 2.74 3.545(11) 141.5 1_655
C51 H51A Br6 0.97 2.71 3.611(9) 154.6 1_655
C46 H46A Br2 0.96 2.90 3.696(12) 140.5 1_655
C17 H17C Br4 0.96 2.74 3.632(9) 155.2 4_666
C26 H26C Br5 0.96 2.93 3.750(10) 143.7 .
C56 H56A C33 0.97 2.70 3.413(12) 130.8 4_565

loop_
_geom_torsion_atom_site_label_1
_geom_torsion_atom_site_label_2
_geom_torsion_atom_site_label_3
_geom_torsion_atom_site_label_4
_geom_torsion
N32 Co1 N1 C38 23.0(5)
N12 Co1 N1 C38 -92.8(5)
N22 Co1 N1 C38 140.8(5)
N32 Co1 N1 C18 144.2(6)
N12 Co1 N1 C18 28.4(5)
N22 Co1 N1 C18 -98.0(6)
N32 Co1 N1 C28 -96.6(5)
N12 Co1 N1 C28 147.6(5)
N22 Co1 N1 C28 21.2(5)
C15 N11 N12 C13 1.7(8)
C18 N11 N12 C13 177.7(7)
C15 N11 N12 Co1 178.3(5)
C18 N11 N12 Co1 -5.7(9)
N32 Co1 N12 C13 93.6(9)
N22 Co1 N12 C13 -134.4(8)
Br1 Co1 N12 C13 -21.2(9)
N1 Co1 N12 C13 162.2(9)
N32 Co1 N12 N11 -81.5(6)
N22 Co1 N12 N11 50.5(6)
Br1 Co1 N12 N11 163.8(5)
N1 Co1 N12 N11 -12.8(5)
N11 N12 C13 C14 -1.0(9)
Co1 N12 C13 C14 -176.5(6)
N11 N12 C13 C16 177.9(8)
Co1 N12 C13 C16 2.4(13)
N12 C13 C14 C15 0.0(10)
C16 C13 C14 C15 -178.7(9)
N12 N11 C15 C14 -1.7(9)
C18 N11 C15 C14 -177.4(8)
N12 N11 C15 C17 176.2(7)
C18 N11 C15 C17 0.6(13)
C13 C14 C15 N11 1.1(10)
C13 C14 C15 C17 -176.6(9)
C15 N11 C18 N1 -153.4(7)
N12 N11 C18 N1 31.4(10)
C38 N1 C18 N11 78.2(8)
C28 N1 C18 N11 -153.4(6)
Co1 N1 C18 N11 -37.9(7)
C25 N21 N22 C23 -2.8(9)
C28 N21 N22 C23 166.4(7)
C25 N21 N22 Co1 163.1(6)
C28 N21 N22 Co1 -27.7(9)
N32 Co1 N22 N21 69.9(6)
N12 Co1 N22 N21 -61.0(6)
Br1 Co1 N22 N21 -174.4(5)
N1 Co1 N22 N21 1.6(5)
N32 Co1 N22 C23 -129.9(8)
N12 Co1 N22 C23 99.2(9)
Br1 Co1 N22 C23 -14.3(9)
N1 Co1 N22 C23 161.7(9)
N21 N22 C23 C24 2.5(9)
Co1 N22 C23 C24 -159.0(7)
N21 N22 C23 C26 180.0(8)
Co1 N22 C23 C26 18.4(14)
N22 C23 C24 C25 -1.5(11)
C26 C23 C24 C25 -178.7(9)
N22 N21 C25 C24 1.9(10)
C28 N21 C25 C24 -166.0(8)
N22 N21 C25 C27 -176.9(8)
C28 N21 C25 C27 15.2(14)
C23 C24 C25 N21 -0.2(11)
C23 C24 C25 C27 178.5(10)
C25 N21 C28 N1 -146.5(8)
N22 N21 C28 N1 46.3(9)
C38 N1 C28 N21 -153.4(6)
C18 N1 C28 N21 77.9(8)
Co1 N1 C28 N21 -38.8(7)
C35 N31 N32 C33 -1.0(9)
C38 N31 N32 C33 170.3(7)
C35 N31 N32 Co1 168.0(5)
C38 N31 N32 Co1 -20.7(9)
N12 Co1 N32 C33 -130.3(8)
N22 Co1 N32 C33 94.4(9)
Br1 Co1 N32 C33 -18.4(9)
N1 Co1 N32 C33 162.4(9)
N12 Co1 N32 N31 64.9(6)
N22 Co1 N32 N31 -70.4(6)
Br1 Co1 N32 N31 176.9(5)
N1 Co1 N32 N31 -2.3(5)
N31 N32 C33 C34 0.9(10)
Co1 N32 C33 C34 -164.9(6)
N31 N32 C33 C36 -178.8(8)
Co1 N32 C33 C36 15.4(14)
N32 C33 C34 C35 -0.6(11)
C36 C33 C34 C35 179.1(9)
N32 N31 C35 C34 0.6(9)
C38 N31 C35 C34 -169.5(8)
N32 N31 C35 C37 -177.6(8)
C38 N31 C35 C37 12.3(14)
C33 C34 C35 N31 -0.1(10)
C33 C34 C35 C37 177.9(10)
C35 N31 C38 N1 -148.4(8)
N32 N31 C38 N1 42.0(10)
C18 N1 C38 N31 -155.8(7)
C28 N1 C38 N31 76.4(9)
Co1 N1 C38 N31 -38.5(7)
N51 Zn1 N41 C45 84.8(10)
Br3 Zn1 N41 C45 -31.3(11)
Br2 Zn1 N41 C45 -167.3(10)
N51 Zn1 N41 N42 -97.2(7)
Br3 Zn1 N41 N42 146.7(6)
Br2 Zn1 N41 N42 10.7(7)
C45 N41 N42 C43 -1.3(11)
Zn1 N41 N42 C43 -179.9(7)
N41 N42 C43 C44 1.2(13)
N41 N42 C43 C46 -177.6(10)
N42 C43 C44 C45 -0.6(13)
C46 C43 C44 C45 178.0(13)
N42 N41 C45 C44 0.9(11)
Zn1 N41 C45 C44 179.1(8)
N42 N41 C45 C47 -177.2(10)
Zn1 N41 C45 C47 1.0(16)
C43 C44 C45 N41 -0.2(13)
C43 C44 C45 C47 177.7(11)
Br5 Zn2 N52 C53 -177.8(5)
Br6 Zn2 N52 C53 -56.8(5)
Br4 Zn2 N52 C53 64.4(5)
Br5 Zn2 N52 C55 -55.9(5)
Br6 Zn2 N52 C55 65.1(5)
Br4 Zn2 N52 C55 -173.7(5)
Br5 Zn2 N52 C56 61.6(5)
Br6 Zn2 N52 C56 -177.4(5)
Br4 Zn2 N52 C56 -56.2(5)
N41 Zn1 N51 C52 -65.6(6)
Br3 Zn1 N51 C52 61.5(5)
Br2 Zn1 N51 C52 -171.3(5)
N41 Zn1 N51 C53 172.1(5)
Br3 Zn1 N51 C53 -60.8(5)
Br2 Zn1 N51 C53 66.5(5)
N41 Zn1 N51 C51 53.8(6)
Br3 Zn1 N51 C51 -179.1(5)
Br2 Zn1 N51 C51 -51.9(5)
C55 N54 C51 N51 -58.2(9)
C54 N54 C51 N51 58.9(9)
C52 N51 C51 N54 -58.9(8)
C53 N51 C51 N54 58.1(8)
Zn1 N51 C51 N54 177.9(5)
C53 N51 C52 N53 -58.1(9)
C51 N51 C52 N53 58.1(8)
Zn1 N51 C52 N53 178.9(5)
C54 N53 C52 N51 -57.6(9)
C56 N53 C52 N51 60.3(9)
C55 N52 C53 N51 58.5(8)
C56 N52 C53 N51 -58.1(8)
Zn2 N52 C53 N51 -178.7(5)
C52 N51 C53 N52 57.2(8)
C51 N51 C53 N52 -58.5(8)
Zn1 N51 C53 N52 -178.0(5)
C52 N53 C54 N54 56.5(9)
C56 N53 C54 N54 -61.4(9)
C55 N54 C54 N53 59.8(9)
C51 N54 C54 N53 -57.5(9)
C54 N54 C55 N52 -58.7(9)
C51 N54 C55 N52 58.4(9)
C53 N52 C55 N54 -59.0(9)
C56 N52 C55 N54 58.4(9)
Zn2 N52 C55 N54 176.4(6)
C54 N53 C56 N52 59.4(9)
C52 N53 C56 N52 -59.1(9)
C53 N52 C56 N53 59.4(8)
C55 N52 C56 N53 -57.9(8)
Zn2 N52 C56 N53 -177.1(5)
